data_2106666
loop_
_publ_author_name
'Corazza, E.'
'Menchetti, S.'
'Sabelli, C.'

_publ_section_title
;
 The crystal structure of Na3 B3 O5 (O H)2
;
_journal_name_full 'Acta Crystallographica B (24,1968-38,1982)'
_journal_page_first 1993
_journal_page_last 1997
_journal_volume 31
_journal_year 1975
_chemical_formula_sum 'B3 H2 Na3 O7'
_chemical_name_systematic '(Na2 O)3 (B2 O3)3 (H2 O)2'
_space_group_IT_number 62
_symmetry_space_group_name_Hall '-P 2ac 2n'
_symmetry_space_group_name_H-M 'P n m a'
_cell_angle_alpha 90
_cell_angle_beta 90
_cell_angle_gamma 90
_cell_formula_units_Z 4
_cell_length_a 8.923
_cell_length_b 7.152
_cell_length_c 9.548
_cell_volume 609.328
_citation_journal_id_ASTM ACBCAR
_cod_data_source_file Corazza_ACBCAR_1975_56.cif
_cod_data_source_block H4B6Na6O14
_cod_depositor_comments
;

2023-05-16
Z value and formula fixed to values more according to usual
chemical conventions.                 miguel
;
_cod_original_formula_units_Z 2
_cod_original_cell_volume 609.3276
_cod_original_formula_sum 'H4 B6 Na6 O14'
_cod_database_code 2106666

loop_
_symmetry_equiv_pos_as_xyz
x,y,z
-x+1/2,-y,z+1/2
x+1/2,-y+1/2,-z+1/2
-x,y+1/2,-z
-x,-y,-z
x-1/2,y,-z-1/2
-x-1/2,y-1/2,z-1/2
x,-y-1/2,z

loop_
_atom_site_label
_atom_site_type_symbol
_atom_site_fract_x
_atom_site_fract_y
_atom_site_fract_z
_atom_site_occupancy
_atom_site_U_iso_or_equiv
O3 O-2 0.62712 0.25 0.10239 1 0.0
B3 B+3 0.32457 0.25 0.01941 1 0.0
B2 B+3 0.59687 0.25 -0.04128 1 0.0
O6 O-2 0.18312 0.25 -0.02559 1 0.0
Na2 Na+1 0.53606 0.75 0.33138 1 0.0
H1 H+1 0.578 0.392 0.374 1 0.0
O2 O-2 0.36184 0.25 0.15959 1 0.0
Na1 Na+1 0.27174 0.50189 0.3025 1 0.0
O5 O-2 0.44165 0.25 -0.07923 1 0.0
O1 O-2 0.53287 0.41888 0.305 1 0.0
B1 B+3 0.51456 0.25 0.21562 1 0.0
O4 O-2 0.70061 0.25 -0.13946 1 0.0
